data_4025637
loop_
_publ_author_name
'Ming-Chang P. Yeh'
'Ming-Nan Lin'
'Wei-Jong Chang'
'Jia-Lun Liou'
'Ya-Fon Shih'

_publ_section_title
;
 Synthesis of cis-3-Acyl-4-alkenylpyrrolidines via Gold(I)-Catalyzed
 Cycloisomerization Reaction of
 (Z)-8-Aryl-5-tosyl-5-azaoct-2-en-7-yn-1-ols
;
_journal_name_full 'Journal of Organic Chemistry'
_journal_page_first 6031
_journal_page_last 6034
_journal_paper_doi 10.1021/jo101148e
_journal_volume 75
_journal_year 2010
_chemical_formula_moiety 'C21 H23 N O3 S'
_chemical_formula_sum 'C21 H23 N O3 S'
_chemical_formula_weight 369.46
_chemical_name_systematic
;
?
;
_space_group_IT_number 33
_symmetry_cell_setting orthorhombic
_symmetry_space_group_name_Hall 'P 2c -2n'
_symmetry_space_group_name_H-M 'P n a 21'
_atom_sites_solution_hydrogens geom
_atom_sites_solution_primary direct
_atom_sites_solution_secondary difmap
_audit_creation_method SHELXL-97
_cell_angle_alpha 90.00
_cell_angle_beta 90.00
_cell_angle_gamma 90.00
_cell_formula_units_Z 4
_cell_length_a 28.657(2)
_cell_length_b 11.1553(7)
_cell_length_c 6.0182(5)
_cell_measurement_reflns_used 0
_cell_measurement_temperature 200(2)
_cell_measurement_theta_max 0
_cell_measurement_theta_min 0
_cell_volume 1923.9(2)
_computing_molecular_graphics 'Ortep-3 for Windows (Farrugia, 1997)'
_computing_publication_material 'WinGX publication routines (Farrugia, 1999)'
_computing_structure_refinement 'SHELXL-97 (Sheldrick, 1997)'
_computing_structure_solution 'SHELXS-86 (Sheldrick, 1986)'
_diffrn_ambient_temperature 200(2)
_diffrn_measured_fraction_theta_full 0.999
_diffrn_measured_fraction_theta_max 0.999
_diffrn_radiation_monochromator graphite
_diffrn_radiation_source 'fine-focus sealed tube'
_diffrn_radiation_type MoK\a
_diffrn_radiation_wavelength 0.71073
_diffrn_reflns_av_R_equivalents 0.0501
_diffrn_reflns_av_sigmaI/netI 0.0653
_diffrn_reflns_limit_h_max 34
_diffrn_reflns_limit_h_min -15
_diffrn_reflns_limit_k_max 13
_diffrn_reflns_limit_k_min -11
_diffrn_reflns_limit_l_max 4
_diffrn_reflns_limit_l_min -7
_diffrn_reflns_number 6466
_diffrn_reflns_theta_full 25.02
_diffrn_reflns_theta_max 25.02
_diffrn_reflns_theta_min 1.42
_exptl_absorpt_coefficient_mu 0.188
_exptl_absorpt_correction_T_max 0.9888
_exptl_absorpt_correction_T_min 0.9510
_exptl_absorpt_correction_type multi-scan
_exptl_crystal_colour colorless
_exptl_crystal_density_diffrn 1.276
_exptl_crystal_density_method 'not measured'
_exptl_crystal_description prism
_exptl_crystal_F_000 784
_exptl_crystal_size_max 0.27
_exptl_crystal_size_mid 0.14
_exptl_crystal_size_min 0.06
_refine_diff_density_max 0.174
_refine_diff_density_min -0.231
_refine_diff_density_rms 0.045
_refine_ls_abs_structure_details 'Flack H D (1983), Acta Cryst. A39, 876-881'
_refine_ls_abs_structure_Flack 0.45(12)
_refine_ls_extinction_method none
_refine_ls_goodness_of_fit_ref 1.017
_refine_ls_hydrogen_treatment fixed
_refine_ls_matrix_type full
_refine_ls_number_parameters 235
_refine_ls_number_reflns 2429
_refine_ls_number_restraints 1
_refine_ls_restrained_S_all 1.017
_refine_ls_R_factor_all 0.0789
_refine_ls_R_factor_gt 0.0438
_refine_ls_shift/su_max 0.011
_refine_ls_shift/su_mean 0.002
_refine_ls_structure_factor_coef Fsqd
_refine_ls_weighting_details 'calc w=1/[\s^2^(Fo^2^)+(0.0527P)^2^+0.0000P] where P=(Fo^2^+2Fc^2^)/3'
_refine_ls_weighting_scheme calc
_refine_ls_wR_factor_gt 0.0927
_refine_ls_wR_factor_ref 0.1068
_reflns_number_gt 1741
_reflns_number_total 2429
_reflns_threshold_expression >2sigma(I)
_cod_data_source_file jo101148e_si_003_1.cif
_cod_data_source_block a9853b
_cod_database_code 4025637

loop_
_symmetry_equiv_pos_as_xyz
'x, y, z'
'-x, -y, z+1/2'
'x+1/2, -y+1/2, z'
'-x+1/2, y+1/2, z+1/2'

loop_
_atom_site_label
_atom_site_type_symbol
_atom_site_fract_x
_atom_site_fract_y
_atom_site_fract_z
_atom_site_U_iso_or_equiv
_atom_site_adp_type
_atom_site_occupancy
_atom_site_symmetry_multiplicity
_atom_site_calc_flag
_atom_site_refinement_flags
_atom_site_disorder_assembly
_atom_site_disorder_group
C1 C 0.31079(13) 0.2856(3) 0.1406(7) 0.0350(10) Uani 1 1 d . . .
C2 C 0.32986(14) 0.3010(4) 0.3498(7) 0.0421(11) Uani 1 1 d . . .
H2 H 0.3189 0.3638 0.4430 0.050 Uiso 1 1 calc R . .
C3 C 0.36450(15) 0.2260(4) 0.4228(8) 0.0507(11) Uani 1 1 d . . .
H3 H 0.3775 0.2381 0.5662 0.061 Uiso 1 1 calc R . .
C4 C 0.38103(16) 0.1322(4) 0.2909(8) 0.0476(12) Uani 1 1 d . . .
C5 C 0.42089(17) 0.0548(4) 0.3698(9) 0.0715(15) Uani 1 1 d . . .
H5A H 0.4278 -0.0062 0.2573 0.107 Uiso 1 1 calc R . .
H5B H 0.4122 0.0155 0.5094 0.107 Uiso 1 1 calc R . .
H5C H 0.4486 0.1048 0.3938 0.107 Uiso 1 1 calc R . .
C6 C 0.36047(16) 0.1172(3) 0.0823(8) 0.0519(12) Uani 1 1 d . . .
H6 H 0.3708 0.0534 -0.0098 0.062 Uiso 1 1 calc R . .
C7 C 0.32587(14) 0.1914(3) 0.0061(7) 0.0414(11) Uani 1 1 d . . .
H7 H 0.3124 0.1789 -0.1362 0.050 Uiso 1 1 calc R . .
C8 C 0.20525(13) 0.3009(3) 0.3444(6) 0.0360(10) Uani 1 1 d . . .
H8A H 0.2020 0.3778 0.4252 0.043 Uiso 1 1 calc R . .
H8B H 0.2289 0.2506 0.4195 0.043 Uiso 1 1 calc R . .
C9 C 0.15825(12) 0.2355(3) 0.3247(6) 0.0310(9) Uani 1 1 d . . .
H9 H 0.1516 0.1891 0.4631 0.037 Uiso 1 1 calc R . .
C10 C 0.11921(14) 0.3197(3) 0.2749(7) 0.0378(10) Uani 1 1 d . . .
H10 H 0.1230 0.3741 0.1549 0.045 Uiso 1 1 calc R . .
C11 C 0.08010(14) 0.3234(4) 0.3859(8) 0.0504(12) Uani 1 1 d . . .
H11A H 0.0752 0.2702 0.5068 0.060 Uiso 1 1 calc R . .
H11B H 0.0566 0.3793 0.3456 0.060 Uiso 1 1 calc R . .
C12 C 0.16817(13) 0.1489(3) 0.1267(7) 0.0314(9) Uani 1 1 d . . .
H12 H 0.1853 0.0773 0.1848 0.038 Uiso 1 1 calc R . .
C13 C 0.20086(14) 0.2188(3) -0.0259(6) 0.0440(11) Uani 1 1 d . . .
H13A H 0.2275 0.1683 -0.0730 0.053 Uiso 1 1 calc R . .
H13B H 0.1841 0.2471 -0.1598 0.053 Uiso 1 1 calc R . .
C14 C 0.12437(13) 0.1065(3) 0.0129(7) 0.0306(9) Uani 1 1 d . . .
C15 C 0.09470(12) 0.0142(3) 0.1247(6) 0.0274(8) Uani 1 1 d . . .
C16 C 0.10403(13) -0.0320(3) 0.3333(6) 0.0313(9) Uani 1 1 d . . .
H16 H 0.1304 -0.0038 0.4137 0.038 Uiso 1 1 calc R . .
C17 C 0.07555(13) -0.1190(3) 0.4269(7) 0.0329(9) Uani 1 1 d . . .
H17 H 0.0827 -0.1500 0.5699 0.039 Uiso 1 1 calc R . .
C18 C 0.03676(14) -0.1612(3) 0.3134(8) 0.0387(10) Uani 1 1 d . . .
C19 C 0.00607(14) -0.2571(3) 0.4157(9) 0.0571(13) Uani 1 1 d . . .
H19A H 0.0185 -0.2794 0.5617 0.086 Uiso 1 1 calc R . .
H19B H 0.0056 -0.3277 0.3189 0.086 Uiso 1 1 calc R . .
H19C H -0.0257 -0.2261 0.4326 0.086 Uiso 1 1 calc R . .
C20 C 0.02655(13) -0.1137(3) 0.1041(7) 0.0395(11) Uani 1 1 d . . .
H20 H 0.0000 -0.1413 0.0248 0.047 Uiso 1 1 calc R . .
C21 C 0.05494(12) -0.0267(3) 0.0119(6) 0.0324(9) Uani 1 1 d . . .
H21 H 0.0474 0.0057 -0.1296 0.039 Uiso 1 1 calc R . .
N1 N 0.21699(10) 0.3205(2) 0.1083(5) 0.0330(8) Uani 1 1 d . . .
O1 O 0.26885(10) 0.3869(2) -0.1913(5) 0.0468(8) Uani 1 1 d . . .
O2 O 0.27021(10) 0.4914(2) 0.1723(5) 0.0519(9) Uani 1 1 d . . .
O3 O 0.11309(10) 0.1460(2) -0.1666(5) 0.0479(8) Uani 1 1 d . . .
S1 S 0.26659(4) 0.38298(9) 0.04732(17) 0.0389(3) Uani 1 1 d . . .

loop_
_atom_site_aniso_label
_atom_site_aniso_U_11
_atom_site_aniso_U_22
_atom_site_aniso_U_33
_atom_site_aniso_U_23
_atom_site_aniso_U_13
_atom_site_aniso_U_12
C1 0.033(2) 0.039(2) 0.034(2) -0.003(2) 0.0098(19) -0.0151(19)
C2 0.040(3) 0.051(2) 0.036(3) -0.013(2) 0.008(2) -0.013(2)
C3 0.046(3) 0.070(3) 0.036(2) -0.001(3) 0.004(2) -0.019(2)
C4 0.047(3) 0.047(3) 0.049(3) 0.009(2) 0.007(2) -0.012(2)
C5 0.063(4) 0.074(3) 0.077(4) 0.026(3) 0.002(3) 0.004(3)
C6 0.056(3) 0.040(2) 0.059(3) -0.009(2) 0.009(3) -0.006(2)
C7 0.043(3) 0.045(2) 0.036(2) -0.013(2) 0.005(2) -0.010(2)
C8 0.040(3) 0.039(2) 0.029(2) -0.0075(19) 0.0053(19) -0.0047(18)
C9 0.032(2) 0.0332(19) 0.027(2) 0.0000(18) 0.0040(19) 0.0004(17)
C10 0.039(3) 0.040(2) 0.035(3) -0.001(2) 0.0021(19) 0.002(2)
C11 0.041(3) 0.047(2) 0.064(3) -0.005(2) 0.001(3) 0.004(2)
C12 0.035(2) 0.0278(18) 0.031(2) -0.0023(18) 0.0025(19) -0.0030(17)
C13 0.045(3) 0.053(2) 0.034(3) -0.021(2) 0.011(2) -0.020(2)
C14 0.034(2) 0.0308(18) 0.026(2) -0.0013(18) -0.001(2) 0.0011(17)
C15 0.027(2) 0.0288(18) 0.0267(19) -0.0008(17) 0.0037(18) 0.0001(16)
C16 0.033(2) 0.0315(19) 0.030(2) -0.0003(19) -0.0010(18) -0.0025(17)
C17 0.037(2) 0.0320(19) 0.030(2) 0.0056(19) 0.003(2) 0.0024(19)
C18 0.034(2) 0.032(2) 0.049(3) 0.004(2) 0.008(2) 0.0010(19)
C19 0.048(3) 0.057(3) 0.066(3) 0.017(3) 0.001(3) -0.009(2)
C20 0.028(2) 0.046(2) 0.045(3) 0.001(2) -0.0072(19) -0.0075(19)
C21 0.032(2) 0.0375(19) 0.028(2) -0.0007(18) -0.0043(18) 0.0009(19)
N1 0.036(2) 0.0346(16) 0.0285(18) -0.0061(15) 0.0069(15) -0.0094(14)
O1 0.054(2) 0.0545(18) 0.0320(17) 0.0028(14) 0.0096(15) -0.0137(14)
O2 0.062(2) 0.0316(15) 0.062(2) -0.0114(14) 0.0076(16) -0.0147(14)
O3 0.0460(19) 0.0641(19) 0.0334(17) 0.0155(16) -0.0083(15) -0.0146(14)
S1 0.0438(7) 0.0355(5) 0.0374(6) -0.0046(5) 0.0088(6) -0.0125(5)

loop_
_atom_type_symbol
_atom_type_description
_atom_type_scat_dispersion_real
_atom_type_scat_dispersion_imag
_atom_type_scat_source
C C 0.0033 0.0016 'International Tables Vol C Tables 4.2.6.8 and 6.1.1.4'
H H 0.0000 0.0000 'International Tables Vol C Tables 4.2.6.8 and 6.1.1.4'
N N 0.0061 0.0033 'International Tables Vol C Tables 4.2.6.8 and 6.1.1.4'
O O 0.0106 0.0060 'International Tables Vol C Tables 4.2.6.8 and 6.1.1.4'
S S 0.1246 0.1234 'International Tables Vol C Tables 4.2.6.8 and 6.1.1.4'

loop_
_geom_angle_atom_site_label_1
_geom_angle_atom_site_label_2
_geom_angle_atom_site_label_3
_geom_angle
_geom_angle_site_symmetry_1
_geom_angle_site_symmetry_3
_geom_angle_publ_flag
C2 C1 C7 120.0(4) . . ?
C2 C1 S1 119.8(3) . . ?
C7 C1 S1 120.2(3) . . ?
C3 C2 C1 120.1(4) . . ?
C3 C2 H2 119.9 . . ?
C1 C2 H2 119.9 . . ?
C2 C3 C4 121.4(4) . . ?
C2 C3 H3 119.3 . . ?
C4 C3 H3 119.3 . . ?
C3 C4 C6 117.2(4) . . ?
C3 C4 C5 120.5(5) . . ?
C6 C4 C5 122.3(4) . . ?
C4 C5 H5A 109.5 . . ?
C4 C5 H5B 109.5 . . ?
H5A C5 H5B 109.5 . . ?
C4 C5 H5C 109.5 . . ?
H5A C5 H5C 109.5 . . ?
H5B C5 H5C 109.5 . . ?
C7 C6 C4 122.3(4) . . ?
C7 C6 H6 118.9 . . ?
C4 C6 H6 118.9 . . ?
C6 C7 C1 119.0(4) . . ?
C6 C7 H7 120.5 . . ?
C1 C7 H7 120.5 . . ?
N1 C8 C9 101.3(3) . . ?
N1 C8 H8A 111.5 . . ?
C9 C8 H8A 111.5 . . ?
N1 C8 H8B 111.5 . . ?
C9 C8 H8B 111.5 . . ?
H8A C8 H8B 109.3 . . ?
C10 C9 C8 112.0(3) . . ?
C10 C9 C12 111.9(3) . . ?
C8 C9 C12 101.2(3) . . ?
C10 C9 H9 110.5 . . ?
C8 C9 H9 110.5 . . ?
C12 C9 H9 110.5 . . ?
C11 C10 C9 124.1(4) . . ?
C11 C10 H10 117.9 . . ?
C9 C10 H10 117.9 . . ?
C10 C11 H11A 120.0 . . ?
C10 C11 H11B 120.0 . . ?
H11A C11 H11B 120.0 . . ?
C14 C12 C13 113.5(3) . . ?
C14 C12 C9 113.0(3) . . ?
C13 C12 C9 104.8(3) . . ?
C14 C12 H12 108.5 . . ?
C13 C12 H12 108.5 . . ?
C9 C12 H12 108.5 . . ?
N1 C13 C12 104.9(3) . . ?
N1 C13 H13A 110.8 . . ?
C12 C13 H13A 110.8 . . ?
N1 C13 H13B 110.8 . . ?
C12 C13 H13B 110.8 . . ?
H13A C13 H13B 108.8 . . ?
O3 C14 C15 120.0(4) . . ?
O3 C14 C12 120.9(4) . . ?
C15 C14 C12 119.1(3) . . ?
C16 C15 C21 118.4(3) . . ?
C16 C15 C14 123.7(3) . . ?
C21 C15 C14 117.9(3) . . ?
C15 C16 C17 121.0(4) . . ?
C15 C16 H16 119.5 . . ?
C17 C16 H16 119.5 . . ?
C16 C17 C18 120.6(4) . . ?
C16 C17 H17 119.7 . . ?
C18 C17 H17 119.7 . . ?
C20 C18 C17 118.9(4) . . ?
C20 C18 C19 120.8(4) . . ?
C17 C18 C19 120.3(4) . . ?
C18 C19 H19A 109.5 . . ?
C18 C19 H19B 109.5 . . ?
H19A C19 H19B 109.5 . . ?
C18 C19 H19C 109.5 . . ?
H19A C19 H19C 109.5 . . ?
H19B C19 H19C 109.5 . . ?
C21 C20 C18 120.3(4) . . ?
C21 C20 H20 119.8 . . ?
C18 C20 H20 119.8 . . ?
C20 C21 C15 120.8(3) . . ?
C20 C21 H21 119.6 . . ?
C15 C21 H21 119.6 . . ?
C13 N1 C8 110.1(3) . . ?
C13 N1 S1 118.9(2) . . ?
C8 N1 S1 118.7(2) . . ?
O2 S1 O1 119.79(18) . . ?
O2 S1 N1 107.95(17) . . ?
O1 S1 N1 106.14(17) . . ?
O2 S1 C1 107.59(19) . . ?
O1 S1 C1 107.8(2) . . ?
N1 S1 C1 106.99(16) . . ?

loop_
_geom_bond_atom_site_label_1
_geom_bond_atom_site_label_2
_geom_bond_distance
_geom_bond_site_symmetry_2
_geom_bond_publ_flag
C1 C2 1.383(5) . ?
C1 C7 1.395(5) . ?
C1 S1 1.761(4) . ?
C2 C3 1.371(6) . ?
C2 H2 0.9500 . ?
C3 C4 1.396(6) . ?
C3 H3 0.9500 . ?
C4 C6 1.396(7) . ?
C4 C5 1.509(6) . ?
C5 H5A 0.9800 . ?
C5 H5B 0.9800 . ?
C5 H5C 0.9800 . ?
C6 C7 1.371(6) . ?
C6 H6 0.9500 . ?
C7 H7 0.9500 . ?
C8 N1 1.476(5) . ?
C8 C9 1.536(5) . ?
C8 H8A 0.9900 . ?
C8 H8B 0.9900 . ?
C9 C10 1.491(5) . ?
C9 C12 1.561(5) . ?
C9 H9 1.0000 . ?
C10 C11 1.305(5) . ?
C10 H10 0.9500 . ?
C11 H11A 0.9500 . ?
C11 H11B 0.9500 . ?
C12 C14 1.506(5) . ?
C12 C13 1.526(5) . ?
C12 H12 1.0000 . ?
C13 N1 1.467(4) . ?
C13 H13A 0.9900 . ?
C13 H13B 0.9900 . ?
C14 O3 1.211(5) . ?
C14 C15 1.495(5) . ?
C15 C16 1.383(5) . ?
C15 C21 1.403(5) . ?
C16 C17 1.387(5) . ?
C16 H16 0.9500 . ?
C17 C18 1.387(5) . ?
C17 H17 0.9500 . ?
C18 C20 1.397(6) . ?
C18 C19 1.516(5) . ?
C19 H19A 0.9800 . ?
C19 H19B 0.9800 . ?
C19 H19C 0.9800 . ?
C20 C21 1.383(5) . ?
C20 H20 0.9500 . ?
C21 H21 0.9500 . ?
N1 S1 1.625(3) . ?
O1 S1 1.438(3) . ?
O2 S1 1.428(3) . ?
